data_4080177
loop_
_publ_author_name
'Sommer, Michael G.'
'Schweinfurth, David'
'Weisser, Fritz'
'Hohloch, Stephan'
'Sarkar, Biprajit'

_publ_section_title
;
 Substituent-Induced Reactivity in Quinonoid-Bridged Dinuclear Complexes:
 Comparison between the Ruthenium and Osmium Systems
;
_journal_issue 7
_journal_name_full Organometallics
_journal_page_first 2069
_journal_paper_doi 10.1021/om300939x
_journal_volume 32
_journal_year 2013
_chemical_formula_moiety 'C99.6 H97 B2 N8 O2 Os2 S2'
_chemical_formula_sum 'C100 H97 B2 N8 O2 Os2 S2'
_chemical_formula_weight 1909.00
_chemical_name_systematic
; 
 ? 
;
_space_group_IT_number 2
_symmetry_cell_setting triclinic
_symmetry_space_group_name_Hall '-P 1'
_symmetry_space_group_name_H-M 'P -1'
_atom_sites_solution_hydrogens geom
_atom_sites_solution_primary direct
_atom_sites_solution_secondary difmap
_audit_creation_method SHELXL-97
_cell_angle_alpha 112.893(5)
_cell_angle_beta 93.633(5)
_cell_angle_gamma 96.203(5)
_cell_formula_units_Z 1
_cell_length_a 11.6977(11)
_cell_length_b 13.3739(13)
_cell_length_c 15.0525(14)
_cell_measurement_reflns_used 12626
_cell_measurement_temperature 100(2)
_cell_measurement_theta_max 30.5
_cell_measurement_theta_min 2
_cell_volume 2142.4(4)
_computing_cell_refinement 'Bruker Kappa Apex II suite, 2008'
_computing_data_collection 'Bruker Kappa Apex II suite, 2008'
_computing_data_reduction 'Bruker Kappa Apex II suite, 2008'
_computing_structure_refinement 'SHELXL-97 (Sheldrick, 1997)'
_computing_structure_solution 'SHELXS-97 (Sheldrick, 1990)'
_diffrn_ambient_temperature 100(2)
_diffrn_measured_fraction_theta_full 0.960
_diffrn_measured_fraction_theta_max 0.960
_diffrn_measurement_device_type 'Bruker Kappa Apex II duo'
_diffrn_measurement_method 'omega psi scan'
_diffrn_radiation_monochromator graphite
_diffrn_radiation_source 'fine-focus sealed tube'
_diffrn_radiation_type MoK\a
_diffrn_radiation_wavelength 0.71073
_diffrn_reflns_av_R_equivalents 0.0354
_diffrn_reflns_av_sigmaI/netI 0.0248
_diffrn_reflns_limit_h_max 16
_diffrn_reflns_limit_h_min -16
_diffrn_reflns_limit_k_max 19
_diffrn_reflns_limit_k_min -19
_diffrn_reflns_limit_l_max 21
_diffrn_reflns_limit_l_min -21
_diffrn_reflns_number 79913
_diffrn_reflns_theta_full 30.57
_diffrn_reflns_theta_max 30.57
_diffrn_reflns_theta_min 2.17
_exptl_absorpt_coefficient_mu 3.067
_exptl_absorpt_correction_T_max 0.746
_exptl_absorpt_correction_T_min 0.458
_exptl_absorpt_correction_type multi-scan
_exptl_absorpt_process_details 'Blessing, 1995'
_exptl_crystal_colour black
_exptl_crystal_density_diffrn 1.480
_exptl_crystal_density_method 'not measured'
_exptl_crystal_description block
_exptl_crystal_F_000 963
_exptl_crystal_size_max 0.88
_exptl_crystal_size_mid 0.51
_exptl_crystal_size_min 0.45
_refine_diff_density_max 11.384
_refine_diff_density_min -5.714
_refine_diff_density_rms 0.246
_refine_ls_extinction_method none
_refine_ls_goodness_of_fit_ref 1.180
_refine_ls_hydrogen_treatment constr
_refine_ls_matrix_type full
_refine_ls_number_parameters 536
_refine_ls_number_reflns 12626
_refine_ls_number_restraints 56
_refine_ls_restrained_S_all 1.179
_refine_ls_R_factor_all 0.0783
_refine_ls_R_factor_gt 0.0609
_refine_ls_shift/su_max 0.117
_refine_ls_shift/su_mean 0.007
_refine_ls_structure_factor_coef Fsqd
_refine_ls_weighting_details 'calc w=1/[\s^2^(Fo^2^)+(0.0000P)^2^+31.6721P] where P=(Fo^2^+2Fc^2^)/3'
_refine_ls_weighting_scheme calc
_refine_ls_wR_factor_gt 0.1261
_refine_ls_wR_factor_ref 0.1427
_reflns_number_gt 10986
_reflns_number_total 12626
_reflns_threshold_expression >2sigma(I)
_cod_data_source_file om300939x_si_001.cif
_cod_data_source_block c:\x-step\sar72a
_cod_depositor_comments
;
The following automatic conversions were performed:

'_exptl_absorpt_correction_type' value 'Multi-Scan' changed to
'multi-scan' according to
/home/saulius/struct/CIF-dictionaries/cif_core.dic dictionary named
'cif_core.dic' version 2.4.2 from 2011-04-26.

Automatic conversion script
Id: cif_fix_values 1891 2012-01-12 08:04:46Z andrius 
;
_cod_original_sg_symbol_H-M P-1
_cod_database_code 4080177

loop_
_symmetry_equiv_pos_as_xyz
'x, y, z'
'-x, -y, -z'

loop_
_atom_site_label
_atom_site_type_symbol
_atom_site_fract_x
_atom_site_fract_y
_atom_site_fract_z
_atom_site_U_iso_or_equiv
_atom_site_adp_type
_atom_site_occupancy
_atom_site_symmetry_multiplicity
_atom_site_calc_flag
_atom_site_refinement_flags
C1 C 0.6207(4) 0.5032(4) 0.5181(4) 0.0132(8) Uani 1 1 d .
C2 C 0.5665(4) 0.4433(4) 0.4248(4) 0.0158(9) Uani 1 1 d .
H2A H 0.6113 0.4059 0.3749 0.019 Uiso 1 1 calc R
C3 C 0.5528(4) 0.5634(4) 0.5975(3) 0.0124(8) Uani 1 1 d .
C31 C 0.5879(5) 0.7007(5) 0.7649(4) 0.0178(10) Uani 1 1 d .
C32 C 0.6579(5) 0.7269(5) 0.8527(4) 0.0212(10) Uani 1 1 d .
C33 C 0.6324(6) 0.8036(6) 0.9386(4) 0.0300(13) Uani 1 1 d .
H33A H 0.6790 0.8182 0.9976 0.036 Uiso 1 1 calc R
C34 C 0.5393(6) 0.8595(6) 0.9395(4) 0.0314(14) Uani 1 1 d .
H34A H 0.5200 0.9104 0.9991 0.038 Uiso 1 1 calc R
C35 C 0.4744(5) 0.8408(5) 0.8529(4) 0.0239(11) Uani 1 1 d .
H35A H 0.4132 0.8821 0.8530 0.029 Uiso 1 1 calc R
C36 C 0.4982(5) 0.7620(5) 0.7656(4) 0.0188(10) Uani 1 1 d .
H36A H 0.4534 0.7499 0.7065 0.023 Uiso 1 1 calc R
C37 C 0.7413(7) 0.5733(7) 0.9075(5) 0.0405(17) Uani 1 1 d .
H37C H 0.7273 0.6161 0.9744 0.049 Uiso 1 1 calc R
H37B H 0.8022 0.5285 0.9079 0.049 Uiso 1 1 calc R
H37A H 0.6699 0.5254 0.8712 0.049 Uiso 1 1 calc R
C40 C 0.7023(4) 0.8820(4) 0.3989(4) 0.0184(10) Uani 1 1 d .
C41 C 0.6471(5) 0.9471(5) 0.4753(4) 0.0247(11) Uani 1 1 d .
H41A H 0.6372 1.0188 0.4807 0.030 Uiso 1 1 calc R
C42 C 0.6056(5) 0.9110(6) 0.5446(5) 0.0298(13) Uani 1 1 d .
H42A H 0.5698 0.9586 0.5964 0.036 Uiso 1 1 calc R
C43 C 0.6166(6) 0.8068(6) 0.5380(5) 0.0326(14) Uani 1 1 d .
H43A H 0.5893 0.7820 0.5851 0.039 Uiso 1 1 calc R
C44 C 0.6683(6) 0.7388(6) 0.4607(5) 0.0308(13) Uani 1 1 d .
H44A H 0.6747 0.6659 0.4537 0.037 Uiso 1 1 calc R
C45 C 0.7108(5) 0.7768(5) 0.3938(5) 0.0264(12) Uani 1 1 d .
H45A H 0.7471 0.7291 0.3424 0.032 Uiso 1 1 calc R
C46 C 0.8542(5) 0.8692(5) 0.2664(4) 0.0210(10) Uani 1 1 d .
C47 C 0.9452(5) 0.8483(5) 0.3201(4) 0.0255(12) Uani 1 1 d .
H47A H 0.9377 0.8586 0.3855 0.031 Uiso 1 1 calc R
C48 C 1.0448(6) 0.8132(6) 0.2809(5) 0.0342(14) Uani 1 1 d .
H48A H 1.1041 0.8002 0.3196 0.041 Uiso 1 1 calc R
C49 C 1.0590(6) 0.7967(8) 0.1847(6) 0.045(2) Uani 1 1 d .
H49A H 1.1269 0.7720 0.1573 0.054 Uiso 1 1 calc R
C50 C 0.9718(6) 0.8170(7) 0.1309(5) 0.0430(19) Uani 1 1 d .
H50A H 0.9798 0.8071 0.0657 0.052 Uiso 1 1 calc R
C51 C 0.8726(6) 0.8519(6) 0.1711(5) 0.0328(14) Uani 1 1 d .
H51A H 0.8140 0.8647 0.1317 0.039 Uiso 1 1 calc R
C52 C 0.6253(5) 0.8809(6) 0.2351(4) 0.0263(12) Uani 1 1 d .
C53 C 0.5979(6) 0.7718(7) 0.1689(5) 0.0377(16) Uani 1 1 d .
H53A H 0.6528 0.7229 0.1633 0.045 Uiso 1 1 calc R
C54 C 0.4906(7) 0.7326(8) 0.1104(5) 0.047(2) Uani 1 1 d .
H54A H 0.4749 0.6579 0.0661 0.057 Uiso 1 1 calc R
C55 C 0.4082(6) 0.7998(10) 0.1157(7) 0.056(3) Uani 1 1 d .
H55A H 0.3365 0.7730 0.0753 0.067 Uiso 1 1 calc R
C56 C 0.4330(6) 0.9086(9) 0.1823(6) 0.046(2) Uani 1 1 d .
H56A H 0.3763 0.9561 0.1889 0.055 Uiso 1 1 calc R
C57 C 0.5395(5) 0.9487(7) 0.2391(5) 0.0349(15) Uani 1 1 d .
H57A H 0.5550 1.0239 0.2819 0.042 Uiso 1 1 calc R
C58 C 0.7819(5) 1.0552(5) 0.3562(4) 0.0224(11) Uani 1 1 d .
C59 C 0.8302(6) 1.1177(5) 0.4518(5) 0.0278(12) Uani 1 1 d .
H59A H 0.8371 1.0822 0.4953 0.033 Uiso 1 1 calc R
C60 C 0.8686(7) 1.2298(6) 0.4863(6) 0.0362(15) Uani 1 1 d .
H60A H 0.8994 1.2696 0.5523 0.043 Uiso 1 1 calc R
C61 C 0.8617(7) 1.2830(6) 0.4240(6) 0.0395(17) Uani 1 1 d .
H61A H 0.8868 1.3596 0.4469 0.047 Uiso 1 1 calc R
C62 C 0.8179(7) 1.2232(6) 0.3277(6) 0.0387(16) Uani 1 1 d .
H62A H 0.8144 1.2581 0.2836 0.046 Uiso 1 1 calc R
C63 C 0.7789(5) 1.1116(6) 0.2960(5) 0.0300(13) Uani 1 1 d .
H63A H 0.7488 1.0720 0.2298 0.036 Uiso 1 1 calc R
C64 C 0.6003(9) 0.5035(13) 0.1743(11) 0.135(8) Uani 1 1 d D
H64C H 0.5498 0.4353 0.1630 0.162 Uiso 1 1 calc R
H64B H 0.5639 0.5427 0.1398 0.162 Uiso 1 1 calc R
H64A H 0.6127 0.5496 0.2441 0.162 Uiso 1 1 calc R
C65 C 0.7145(10) 0.4772(10) 0.1380(8) 0.064(3) Uani 1 1 d DU
C66 C 0.8033(10) 0.5472(12) 0.1383(10) 0.079(3) Uani 1 1 d DU
H66A H 0.7946 0.6222 0.1568 0.095 Uiso 1 1 calc R
C67 C 0.9168(16) 0.5117(13) 0.1106(10) 0.097(5) Uani 1 1 d .
H67A H 0.9815 0.5609 0.1100 0.116 Uiso 1 1 calc R
C68 C 0.9199(15) 0.4089(14) 0.0873(12) 0.095(4) Uani 1 1 d U
H68A H 0.9894 0.3834 0.0642 0.114 Uiso 1 1 calc R
C69 C 0.8416(18) 0.3360(18) 0.0912(14) 0.124(6) Uani 1 1 d U
H69A H 0.8541 0.2626 0.0770 0.149 Uiso 1 1 calc R
C70 C 0.7393(13) 0.3721(17) 0.1171(10) 0.118(7) Uani 1 1 d D
H70A H 0.6796 0.3206 0.1213 0.141 Uiso 1 1 calc R
C71 C 0.213(2) 0.906(3) -0.025(2) 0.206(15) Uani 0.70 1 d PDU
H71C H 0.2055 0.8461 -0.0898 0.247 Uiso 0.70 1 calc PR
H71B H 0.2138 0.8753 0.0243 0.247 Uiso 0.70 1 calc PR
H71A H 0.2852 0.9554 -0.0152 0.247 Uiso 0.70 1 calc PR
C72 C 0.1134(15) 0.9676(14) -0.0179(11) 0.088(6) Uani 0.70 1 d PDU
C73 C 0.0135(15) 0.9218(18) -0.0824(16) 0.099(6) Uani 0.70 1 d PDU
H73A H 0.0194 0.8621 -0.1416 0.119 Uiso 0.70 1 calc PR
C74 C 0.0920(15) 1.0453(13) 0.0683(11) 0.070(4) Uani 0.70 1 d PDU
H74A H 0.1530 1.0772 0.1200 0.084 Uiso 0.70 1 calc PR
C101 C 0.8722(5) 0.7987(5) 0.6712(5) 0.0258(12) Uani 1 1 d .
C102 C 0.9069(6) 0.9004(6) 0.6593(6) 0.0371(16) Uani 1 1 d .
H103 H 0.8582 0.9018 0.6045 0.056 Uiso 1 1 calc R
H104 H 0.9881 0.9048 0.6467 0.056 Uiso 1 1 calc R
H105 H 0.8978 0.9631 0.7186 0.056 Uiso 1 1 calc R
C201 C 1.0208(5) 0.4925(5) 0.6532(4) 0.0219(11) Uani 1 1 d .
C202 C 1.1265(6) 0.4464(6) 0.6270(5) 0.0318(14) Uani 1 1 d .
H203 H 1.1129 0.3675 0.6113 0.048 Uiso 1 1 calc R
H204 H 1.1876 0.4820 0.6816 0.048 Uiso 1 1 calc R
H205 H 1.1504 0.4586 0.5703 0.048 Uiso 1 1 calc R
C301 C 0.6678(5) 0.3465(5) 0.6699(4) 0.0212(10) Uani 1 1 d .
C302 C 0.6142(6) 0.2371(5) 0.6552(5) 0.0317(14) Uani 1 1 d .
H303 H 0.5957 0.2363 0.7176 0.048 Uiso 1 1 calc R
H304 H 0.6677 0.1845 0.6277 0.048 Uiso 1 1 calc R
H305 H 0.5429 0.2167 0.6105 0.048 Uiso 1 1 calc R
B1 B 0.7418(6) 0.9227(5) 0.3149(4) 0.0208(11) Uani 1 1 d .
N1 N 0.6201(4) 0.6212(3) 0.6834(3) 0.0135(7) Uani 1 1 d .
N100 N 0.8440(4) 0.7199(4) 0.6796(3) 0.0207(9) Uani 1 1 d .
N200 N 0.9359(4) 0.5266(3) 0.6722(3) 0.0141(8) Uani 1 1 d .
N300 N 0.7091(4) 0.4323(4) 0.6813(3) 0.0200(9) Uani 1 1 d .
O1 O 0.7331(3) 0.5118(3) 0.5367(3) 0.0196(8) Uani 1 1 d .
S1 S 0.78625(12) 0.66471(13) 0.85059(10) 0.0240(3) Uani 1 1 d .
Os1 Os 0.778885(17) 0.577646(18) 0.685967(15) 0.01918(6) Uani 1 1 d .

loop_
_atom_site_aniso_label
_atom_site_aniso_U_11
_atom_site_aniso_U_22
_atom_site_aniso_U_33
_atom_site_aniso_U_23
_atom_site_aniso_U_13
_atom_site_aniso_U_12
C1 0.014(2) 0.011(2) 0.019(2) 0.0080(17) 0.0077(17) 0.0062(16)
C2 0.014(2) 0.017(2) 0.015(2) 0.0044(18) 0.0086(17) 0.0031(17)
C3 0.014(2) 0.011(2) 0.0120(19) 0.0036(16) 0.0047(16) 0.0017(15)
C31 0.020(2) 0.020(2) 0.012(2) 0.0047(19) 0.0048(17) 0.0010(19)
C32 0.021(2) 0.025(3) 0.017(2) 0.007(2) 0.0005(19) 0.005(2)
C33 0.036(3) 0.034(3) 0.017(2) 0.006(2) 0.002(2) 0.008(3)
C34 0.043(4) 0.030(3) 0.017(3) 0.003(2) 0.008(2) 0.010(3)
C35 0.028(3) 0.023(3) 0.021(3) 0.008(2) 0.005(2) 0.008(2)
C36 0.022(2) 0.020(2) 0.015(2) 0.0069(19) 0.0039(18) 0.0040(19)
C37 0.052(4) 0.053(5) 0.031(3) 0.027(3) 0.011(3) 0.023(4)
C40 0.015(2) 0.018(2) 0.023(2) 0.010(2) 0.0026(18) -0.0019(18)
C41 0.021(3) 0.026(3) 0.025(3) 0.007(2) 0.008(2) 0.006(2)
C42 0.026(3) 0.040(4) 0.029(3) 0.016(3) 0.015(2) 0.009(3)
C43 0.028(3) 0.046(4) 0.037(3) 0.030(3) 0.011(3) 0.007(3)
C44 0.032(3) 0.029(3) 0.045(4) 0.026(3) 0.014(3) 0.009(2)
C45 0.026(3) 0.025(3) 0.035(3) 0.016(3) 0.012(2) 0.009(2)
C46 0.024(3) 0.021(3) 0.021(2) 0.011(2) 0.005(2) 0.000(2)
C47 0.022(3) 0.029(3) 0.024(3) 0.008(2) 0.003(2) 0.003(2)
C48 0.023(3) 0.042(4) 0.039(4) 0.015(3) 0.008(3) 0.009(3)
C49 0.029(3) 0.062(5) 0.037(4) 0.010(4) 0.018(3) 0.011(3)
C50 0.033(4) 0.063(5) 0.029(3) 0.014(3) 0.016(3) 0.000(3)
C51 0.028(3) 0.047(4) 0.023(3) 0.014(3) 0.005(2) 0.001(3)
C52 0.022(3) 0.039(3) 0.026(3) 0.021(3) 0.004(2) 0.000(2)
C53 0.028(3) 0.050(4) 0.026(3) 0.011(3) -0.004(2) -0.012(3)
C54 0.033(4) 0.067(6) 0.028(3) 0.014(4) -0.005(3) -0.022(4)
C55 0.020(3) 0.106(8) 0.049(5) 0.049(5) -0.012(3) -0.018(4)
C56 0.025(3) 0.088(7) 0.040(4) 0.043(5) 0.003(3) 0.007(4)
C57 0.019(3) 0.052(4) 0.038(4) 0.023(3) 0.005(2) 0.004(3)
C58 0.019(2) 0.024(3) 0.029(3) 0.015(2) 0.006(2) 0.002(2)
C59 0.031(3) 0.024(3) 0.030(3) 0.013(2) 0.005(2) 0.000(2)
C60 0.043(4) 0.020(3) 0.040(4) 0.008(3) 0.008(3) -0.001(3)
C61 0.043(4) 0.018(3) 0.060(5) 0.017(3) 0.012(3) 0.002(3)
C62 0.038(4) 0.035(4) 0.058(5) 0.033(4) 0.010(3) 0.006(3)
C63 0.025(3) 0.034(3) 0.037(3) 0.021(3) 0.002(2) 0.004(2)
C64 0.142(16) 0.118(14) 0.122(14) 0.049(12) -0.075(13) -0.028(12)
C65 0.064(3) 0.064(3) 0.063(3) 0.0250(14) 0.0078(10) 0.0080(11)
C66 0.079(4) 0.079(4) 0.079(4) 0.0316(16) 0.0089(11) 0.0117(11)
C67 0.131(14) 0.093(11) 0.067(8) 0.034(8) -0.007(8) 0.025(10)
C68 0.095(4) 0.095(4) 0.095(4) 0.0375(19) 0.0108(11) 0.0137(12)
C69 0.124(6) 0.124(6) 0.124(6) 0.049(3) 0.0140(12) 0.0178(13)
C70 0.084(10) 0.22(2) 0.071(9) 0.073(12) 0.031(8) 0.057(12)
C71 0.206(15) 0.206(15) 0.206(15) 0.082(6) 0.024(2) 0.030(2)
C72 0.088(6) 0.088(6) 0.088(6) 0.035(2) 0.0103(12) 0.0124(13)
C73 0.099(7) 0.099(7) 0.099(7) 0.040(3) 0.0113(13) 0.0142(14)
C74 0.071(4) 0.070(4) 0.070(4) 0.0282(19) 0.0084(11) 0.0098(12)
C101 0.020(2) 0.021(3) 0.038(3) 0.012(2) 0.009(2) 0.003(2)
C102 0.032(3) 0.027(3) 0.056(5) 0.021(3) 0.008(3) -0.002(3)
C201 0.018(2) 0.031(3) 0.015(2) 0.008(2) -0.0013(18) -0.001(2)
C202 0.025(3) 0.044(4) 0.035(3) 0.023(3) 0.011(2) 0.011(3)
C301 0.019(2) 0.025(3) 0.027(3) 0.016(2) 0.009(2) 0.008(2)
C302 0.030(3) 0.025(3) 0.042(4) 0.016(3) 0.008(3) 0.000(2)
B1 0.025(3) 0.021(3) 0.018(3) 0.010(2) 0.002(2) 0.001(2)
N1 0.0154(18) 0.0125(18) 0.0098(17) 0.0008(15) 0.0033(14) 0.0035(14)
N100 0.0131(19) 0.024(2) 0.023(2) 0.0054(18) 0.0048(16) 0.0054(16)
N200 0.0145(18) 0.0121(18) 0.0156(18) 0.0054(15) 0.0023(14) 0.0017(14)
N300 0.0122(18) 0.029(2) 0.022(2) 0.0116(19) 0.0047(16) 0.0101(17)
O1 0.0216(18) 0.0231(19) 0.0146(16) 0.0125(15) -0.0067(13) -0.0087(14)
S1 0.0211(6) 0.0304(7) 0.0185(6) 0.0077(5) -0.0024(5) 0.0060(5)
Os1 0.01516(10) 0.02187(11) 0.02021(10) 0.00875(8) 0.00035(7) 0.00104(7)

loop_
_atom_type_symbol
_atom_type_description
_atom_type_scat_dispersion_real
_atom_type_scat_dispersion_imag
_atom_type_scat_source
C C 0.0033 0.0016 'International Tables Vol C Tables 4.2.6.8 and 6.1.1.4'
H H 0.0000 0.0000 'International Tables Vol C Tables 4.2.6.8 and 6.1.1.4'
B B 0.0013 0.0007 'International Tables Vol C Tables 4.2.6.8 and 6.1.1.4'
N N 0.0061 0.0033 'International Tables Vol C Tables 4.2.6.8 and 6.1.1.4'
O O 0.0106 0.0060 'International Tables Vol C Tables 4.2.6.8 and 6.1.1.4'
S S 0.1246 0.1234 'International Tables Vol C Tables 4.2.6.8 and 6.1.1.4'
Os Os -1.2165 7.6030 'International Tables Vol C Tables 4.2.6.8 and 6.1.1.4'

loop_
_geom_angle_atom_site_label_1
_geom_angle_atom_site_label_2
_geom_angle_atom_site_label_3
_geom_angle
_geom_angle_site_symmetry_1
_geom_angle_site_symmetry_3
O1 C1 C2 120.4(4) . .
O1 C1 C3 119.1(4) . .
C2 C1 C3 120.4(4) . .
C1 C2 C3 121.4(4) . 2_666
N1 C3 C2 129.0(4) . 2_666
N1 C3 C1 112.7(4) . .
C2 C3 C1 118.2(4) 2_666 .
N1 C31 C36 125.5(5) . .
N1 C31 C32 116.2(5) . .
C36 C31 C32 118.1(5) . .
C33 C32 C31 121.0(5) . .
C33 C32 S1 119.9(4) . .
C31 C32 S1 119.0(4) . .
C32 C33 C34 120.3(6) . .
C33 C34 C35 119.6(6) . .
C34 C35 C36 120.6(6) . .
C35 C36 C31 120.1(5) . .
C45 C40 C41 115.7(5) . .
C45 C40 B1 122.6(5) . .
C41 C40 B1 121.5(5) . .
C40 C41 C42 122.4(6) . .
C43 C42 C41 120.4(6) . .
C42 C43 C44 118.4(6) . .
C43 C44 C45 120.3(6) . .
C40 C45 C44 122.8(6) . .
C51 C46 C47 114.9(6) . .
C51 C46 B1 121.9(5) . .
C47 C46 B1 122.9(5) . .
C48 C47 C46 122.4(6) . .
C47 C48 C49 120.5(7) . .
C50 C49 C48 118.2(6) . .
C51 C50 C49 120.6(7) . .
C50 C51 C46 123.4(7) . .
C53 C52 C57 116.0(6) . .
C53 C52 B1 121.6(6) . .
C57 C52 B1 121.8(6) . .
C52 C53 C54 121.5(8) . .
C55 C54 C53 121.5(8) . .
C56 C55 C54 118.0(7) . .
C55 C56 C57 120.9(8) . .
C56 C57 C52 122.0(8) . .
C63 C58 C59 115.3(6) . .
C63 C58 B1 121.8(6) . .
C59 C58 B1 122.7(5) . .
C60 C59 C58 122.8(6) . .
C61 C60 C59 119.7(7) . .
C62 C61 C60 119.2(6) . .
C61 C62 C63 119.6(7) . .
C62 C63 C58 123.3(7) . .
C66 C65 C70 114.3(12) . .
C66 C65 C64 127.1(11) . .
C70 C65 C64 117.6(12) . .
C65 C66 C67 121.7(14) . .
C68 C67 C66 114.4(17) . .
C67 C68 C69 129(2) . .
C68 C69 C70 115(2) . .
C65 C70 C69 125.8(19) . .
C74 C72 C73 111.8(15) . .
C74 C72 C71 122.2(11) . .
C73 C72 C71 120.7(10) . .
C74 C73 C72 125.7(18) 2_575 .
C73 C74 C72 122.2(16) 2_575 .
N100 C101 C102 179.0(7) . .
N200 C201 C202 178.3(7) . .
N300 C301 C302 179.6(7) . .
C58 B1 C46 104.6(5) . .
C58 B1 C40 112.9(5) . .
C46 B1 C40 112.6(5) . .
C58 B1 C52 112.6(5) . .
C46 B1 C52 111.6(5) . .
C40 B1 C52 102.9(4) . .
C3 N1 C31 126.6(4) . .
C3 N1 Os1 113.3(3) . .
C31 N1 Os1 120.1(3) . .
C101 N100 Os1 174.2(5) . .
C201 N200 Os1 172.2(4) . .
C301 N300 Os1 173.9(5) . .
C1 O1 Os1 109.5(3) . .
C32 S1 C37 99.5(3) . .
C32 S1 Os1 97.31(18) . .
C37 S1 Os1 112.9(3) . .
N300 Os1 N100 175.47(19) . .
N300 Os1 N1 89.66(17) . .
N100 Os1 N1 88.97(18) . .
N300 Os1 N200 90.13(17) . .
N100 Os1 N200 90.75(18) . .
N1 Os1 N200 173.61(17) . .
N300 Os1 O1 86.20(17) . .
N100 Os1 O1 89.32(17) . .
N1 Os1 O1 80.94(16) . .
N200 Os1 O1 92.67(17) . .
N300 Os1 S1 94.44(14) . .
N100 Os1 S1 89.74(14) . .
N1 Os1 S1 85.01(12) . .
N200 Os1 S1 101.37(13) . .
O1 Os1 S1 165.94(12) . .

loop_
_geom_bond_atom_site_label_1
_geom_bond_atom_site_label_2
_geom_bond_distance
_geom_bond_site_symmetry_2
C1 O1 1.309(6) .
C1 C2 1.385(7) .
C1 C3 1.488(6) .
C2 C3 1.400(7) 2_666
C3 N1 1.360(6) .
C3 C2 1.400(7) 2_666
C31 N1 1.381(6) .
C31 C36 1.397(8) .
C31 C32 1.408(7) .
C32 C33 1.377(8) .
C32 S1 1.790(6) .
C33 C34 1.384(9) .
C34 C35 1.385(9) .
C35 C36 1.396(7) .
C37 S1 1.800(8) .
C40 C45 1.394(8) .
C40 C41 1.391(8) .
C40 B1 1.632(8) .
C41 C42 1.401(9) .
C42 C43 1.379(10) .
C43 C44 1.390(10) .
C44 C45 1.388(9) .
C46 C51 1.396(8) .
C46 C47 1.414(8) .
C46 B1 1.640(9) .
C47 C48 1.385(8) .
C48 C49 1.401(10) .
C49 C50 1.377(12) .
C50 C51 1.384(10) .
C52 C53 1.398(10) .
C52 C57 1.412(10) .
C52 B1 1.649(9) .
C53 C54 1.409(9) .
C54 C55 1.373(14) .
C55 C56 1.393(15) .
C56 C57 1.392(10) .
C58 C63 1.388(9) .
C58 C59 1.395(9) .
C58 B1 1.636(9) .
C59 C60 1.392(9) .
C60 C61 1.384(11) .
C61 C62 1.384(12) .
C62 C63 1.390(10) .
C64 C65 1.501(9) .
C65 C66 1.320(14) .
C65 C70 1.383(19) .
C66 C67 1.49(2) .
C67 C68 1.29(2) .
C68 C69 1.28(2) .
C69 C70 1.36(2) .
C71 C72 1.483(9) .
C72 C74 1.369(9) .
C72 C73 1.387(9) .
C73 C74 1.36(2) 2_575
C74 C73 1.36(2) 2_575
C101 N100 1.127(8) .
C101 C102 1.459(9) .
C201 N200 1.145(7) .
C201 C202 1.450(8) .
C301 N300 1.138(8) .
C301 C302 1.454(9) .
N1 Os1 2.009(4) .
N100 Os1 2.012(5) .
N200 Os1 2.022(4) .
N300 Os1 1.999(5) .
O1 Os1 2.078(4) .
S1 Os1 2.2826(14) .
